data_2207952
loop_
_publ_author_name
'Sonar, Vijayakumar N.'
'Parkin, Sean'
'Crooks, Peter A.'

_publ_section_title
;
 (<i>Z</i>)-2-(2-Methoxybenzylidene)-1-azabicyclo[2.2.2]octan-3-one
;
_journal_coeditor_code AC6225
_journal_issue 2
_journal_name_full 'Acta Crystallographica Section E'
_journal_page_first o393
_journal_page_last o395
_journal_paper_doi 10.1107/S1600536805042625
_journal_volume 62
_journal_year 2006
_chemical_formula_iupac 'C15 H17 N O2'
_chemical_formula_moiety 'C15 H17 N O2'
_chemical_formula_sum 'C15 H17 N O2'
_chemical_formula_weight 243.30
_chemical_name_systematic
;
(Z)-2-(2-Methoxybenzylidene)-1-azabicyclo[2.2.2]octan-3-one
;
_space_group_IT_number 33
_symmetry_cell_setting orthorhombic
_symmetry_space_group_name_Hall 'P 2c -2n'
_symmetry_space_group_name_H-M 'P n a 21'
_atom_sites_solution_hydrogens geom
_atom_sites_solution_primary direct
_atom_sites_solution_secondary difmap
_audit_creation_method SHELXL-97
_cell_angle_alpha 90.00
_cell_angle_beta 90.00
_cell_angle_gamma 90.00
_cell_formula_units_Z 4
_cell_length_a 10.3050(3)
_cell_length_b 20.9052(6)
_cell_length_c 5.7182(13)
_cell_measurement_reflns_used 3925
_cell_measurement_temperature 90.0(2)
_cell_measurement_theta_max 27.48
_cell_measurement_theta_min 1.00
_cell_volume 1231.9(3)
_computing_cell_refinement 'SCALEPACK (Otwinowski & Minor, 1997)'
_computing_data_collection 'COLLECT (Nonius, 1999)'
_computing_data_reduction 'DENZO-SMN (Otwinowski & Minor, 1997)'
_computing_molecular_graphics 'XP in SHELXTL (Sheldrick, 1995)'
_computing_publication_material 'SHELX97-2 (Sheldrick, 1997) and local procedures'
_computing_structure_refinement 'SHELXL97 (Sheldrick, 1997)'
_computing_structure_solution 'SHELXS97 (Sheldrick, 1997)'
_diffrn_ambient_temperature 90.0(2)
_diffrn_detector_area_resol_mean 18
_diffrn_measured_fraction_theta_full 1.000
_diffrn_measured_fraction_theta_max 1.000
_diffrn_measurement_device_type 'Nonius KappaCCD'
_diffrn_measurement_method '\w scans at fixed \c = 55\%'
_diffrn_radiation_monochromator graphite
_diffrn_radiation_source 'fine-focus sealed tube'
_diffrn_radiation_type MoK\a
_diffrn_radiation_wavelength 0.71073
_diffrn_reflns_av_R_equivalents 0.1139
_diffrn_reflns_av_sigmaI/netI 0.0843
_diffrn_reflns_limit_h_max 13
_diffrn_reflns_limit_h_min -12
_diffrn_reflns_limit_k_max 27
_diffrn_reflns_limit_k_min -27
_diffrn_reflns_limit_l_max 6
_diffrn_reflns_limit_l_min -7
_diffrn_reflns_number 7940
_diffrn_reflns_theta_full 27.49
_diffrn_reflns_theta_max 27.49
_diffrn_reflns_theta_min 1.95
_diffrn_standards_decay_% 0
_diffrn_standards_number 0
_exptl_absorpt_coefficient_mu 0.087
_exptl_absorpt_correction_T_max 0.9896
_exptl_absorpt_correction_T_min 0.9702
_exptl_absorpt_correction_type multi-scan
_exptl_absorpt_process_details '(SCALEPACK; Otwinowski & Minor, 1997)'
_exptl_crystal_colour yellow
_exptl_crystal_density_diffrn 1.312
_exptl_crystal_density_method 'not measured'
_exptl_crystal_description 'irregular shape'
_exptl_crystal_F_000 520
_exptl_crystal_size_max 0.35
_exptl_crystal_size_mid 0.20
_exptl_crystal_size_min 0.12
_refine_diff_density_max .226
_refine_diff_density_min -.298
_refine_ls_extinction_method none
_refine_ls_goodness_of_fit_ref 1.004
_refine_ls_hydrogen_treatment constr
_refine_ls_matrix_type full
_refine_ls_number_parameters 164
_refine_ls_number_reflns 1558
_refine_ls_number_restraints 1
_refine_ls_restrained_S_all 1.004
_refine_ls_R_factor_all 0.1041
_refine_ls_R_factor_gt 0.0454
_refine_ls_shift/su_max 0.001
_refine_ls_shift/su_mean 0.000
_refine_ls_structure_factor_coef Fsqd
_refine_ls_weighting_details 'calc w=1/[\s^2^(Fo^2^)+(0.0438P)^2^] where P=(Fo^2^+2Fc^2^)/3'
_refine_ls_weighting_scheme calc
_refine_ls_wR_factor_gt 0.0804
_refine_ls_wR_factor_ref 0.0980
_reflns_number_gt 973
_reflns_number_total 1558
_reflns_threshold_expression I>2\s(I)
_cod_data_source_file ac6225.cif
_cod_data_source_block I
_cod_database_code 2207952
_cod_database_fobs_code 2207952

loop_
_symmetry_equiv_pos_as_xyz
'x, y, z'
'-x, -y, z+1/2'
'-x+1/2, y+1/2, z+1/2'
'x+1/2, -y+1/2, z'

loop_
_atom_site_label
_atom_site_fract_x
_atom_site_fract_y
_atom_site_fract_z
_atom_site_U_iso_or_equiv
_atom_site_adp_type
_atom_site_calc_flag
_atom_site_refinement_flags
_atom_site_occupancy
_atom_site_type_symbol
O1 0.88429(19) 0.14861(9) 0.8714(4) 0.0276(6) Uani d . 1 O
N1 0.6171(2) 0.04930(11) 0.6807(5) 0.0208(7) Uani d . 1 N
C1 0.4640(3) 0.15564(12) 0.9381(6) 0.0171(7) Uani d . 1 C
O2 0.50387(19) 0.21645(9) 1.2760(5) 0.0240(5) Uani d . 1 O
C2 0.3770(3) 0.12950(12) 0.7796(7) 0.0214(8) Uani d . 1 C
H2 0.4091 0.1042 0.6545 0.026 Uiso calc R 1 H
C3 0.2436(3) 0.13936(13) 0.7988(7) 0.0253(8) Uani d . 1 C
H3 0.1858 0.1215 0.6871 0.030 Uiso calc R 1 H
C4 0.1967(3) 0.17548(14) 0.9824(7) 0.0261(9) Uani d . 1 C
H4 0.1059 0.1824 0.9973 0.031 Uiso calc R 1 H
C5 0.2809(3) 0.20184(13) 1.1454(7) 0.0240(8) Uani d . 1 C
H5 0.2478 0.2262 1.2723 0.029 Uiso calc R 1 H
C6 0.4136(3) 0.19241(13) 1.1222(6) 0.0204(8) Uani d . 1 C
C7 0.6043(3) 0.14918(12) 0.9116(6) 0.0176(8) Uani d . 1 C
H7 0.6546 0.1813 0.9863 0.021 Uiso calc R 1 H
C8 0.6723(3) 0.10436(13) 0.7969(6) 0.0176(7) Uani d . 1 C
C9 0.8160(3) 0.10829(14) 0.7773(6) 0.0202(7) Uani d . 1 C
C10 0.8664(3) 0.05493(14) 0.6257(6) 0.0258(9) Uani d . 1 C
H10 0.9625 0.0582 0.6058 0.031 Uiso calc R 1 H
C11 0.8292(3) -0.00771(14) 0.7483(7) 0.0299(9) Uani d . 1 C
H11A 0.8709 -0.0100 0.9040 0.036 Uiso calc R 1 H
H11B 0.8588 -0.0447 0.6545 0.036 Uiso calc R 1 H
C12 0.6793(3) -0.00927(13) 0.7749(7) 0.0242(8) Uani d . 1 C
H12A 0.6446 -0.0471 0.6915 0.029 Uiso calc R 1 H
H12B 0.6569 -0.0137 0.9425 0.029 Uiso calc R 1 H
C13 0.7975(3) 0.05672(16) 0.3889(7) 0.0309(9) Uani d . 1 C
H13A 0.8250 0.0198 0.2925 0.037 Uiso calc R 1 H
H13B 0.8206 0.0965 0.3045 0.037 Uiso calc R 1 H
C14 0.6493(3) 0.05413(14) 0.4301(6) 0.0251(8) Uani d . 1 C
H14A 0.6088 0.0932 0.3646 0.030 Uiso calc R 1 H
H14B 0.6128 0.0168 0.3466 0.030 Uiso calc R 1 H
C15 0.4605(3) 0.26438(14) 1.4384(7) 0.0288(8) Uani d . 1 C
H15A 0.4214 0.3000 1.3523 0.043 Uiso calc R 1 H
H15B 0.5347 0.2800 1.5292 0.043 Uiso calc R 1 H
H15C 0.3961 0.2458 1.5444 0.043 Uiso calc R 1 H

loop_
_atom_site_aniso_label
_atom_site_aniso_U_11
_atom_site_aniso_U_22
_atom_site_aniso_U_33
_atom_site_aniso_U_12
_atom_site_aniso_U_13
_atom_site_aniso_U_23
O1 0.0219(12) 0.0292(12) 0.0318(17) -0.0069(10) 0.0000(12) -0.0045(12)
N1 0.0239(14) 0.0163(13) 0.0223(18) -0.0008(11) -0.0015(13) -0.0004(13)
C1 0.0190(16) 0.0107(13) 0.0216(19) -0.0017(12) 0.0000(15) -0.0001(16)
O2 0.0229(11) 0.0234(11) 0.0257(13) 0.0002(9) 0.0006(12) -0.0078(12)
C2 0.0232(17) 0.0130(14) 0.028(2) 0.0025(13) 0.0007(19) -0.0001(16)
C3 0.0255(19) 0.0184(15) 0.032(2) 0.0014(14) -0.0056(19) 0.0018(17)
C4 0.0208(19) 0.0208(17) 0.037(2) 0.0007(14) -0.0018(19) 0.0042(18)
C5 0.0258(19) 0.0190(17) 0.027(2) 0.0022(13) 0.0032(18) -0.0003(17)
C6 0.0213(18) 0.0132(14) 0.027(2) -0.0003(13) -0.0020(17) 0.0041(17)
C7 0.0222(17) 0.0138(14) 0.017(2) -0.0027(12) 0.0001(16) 0.0037(15)
C8 0.0187(16) 0.0164(15) 0.0176(18) -0.0028(13) -0.0014(16) 0.0003(16)
C9 0.0215(16) 0.0194(15) 0.020(2) -0.0002(13) -0.0006(17) 0.0036(17)
C10 0.0142(17) 0.0314(17) 0.032(3) -0.0005(14) 0.0043(18) -0.0074(19)
C11 0.0333(19) 0.0229(17) 0.034(3) 0.0100(15) -0.0083(19) -0.0079(18)
C12 0.0314(18) 0.0180(15) 0.023(2) 0.0022(14) -0.0006(18) -0.0007(17)
C13 0.0310(19) 0.034(2) 0.028(2) -0.0073(14) 0.0050(19) -0.0017(18)
C14 0.036(2) 0.0219(17) 0.017(2) -0.0010(14) -0.0011(18) -0.0015(17)
C15 0.0355(19) 0.0223(15) 0.028(2) 0.0023(14) 0.0030(18) -0.0065(19)

loop_
_atom_type_symbol
_atom_type_description
_atom_type_scat_dispersion_real
_atom_type_scat_dispersion_imag
_atom_type_scat_source
C C .0033 .0016 'International Tables Vol C Tables 4.2.6.8 and 6.1.1.4'
H H .0000 .0000 'International Tables Vol C Tables 4.2.6.8 and 6.1.1.4'
N N .0061 .0033 'International Tables Vol C Tables 4.2.6.8 and 6.1.1.4'
O O .0106 .0060 'International Tables Vol C Tables 4.2.6.8 and 6.1.1.4'

loop_
_geom_angle_atom_site_label_1
_geom_angle_atom_site_label_2
_geom_angle_atom_site_label_3
_geom_angle
_geom_angle_publ_flag
C8 N1 C14 107.7(2) ?
C8 N1 C12 108.7(2) ?
C14 N1 C12 108.2(3) ?
C2 C1 C6 117.8(3) ?
C2 C1 C7 122.4(3) y
C6 C1 C7 119.7(3) y
C6 O2 C15 117.2(2) y
C1 C2 C3 121.9(3) ?
C1 C2 H2 119.1 ?
C3 C2 H2 119.1 ?
C4 C3 C2 119.1(3) ?
C4 C3 H3 120.5 ?
C2 C3 H3 120.5 ?
C3 C4 C5 120.6(3) ?
C3 C4 H4 119.7 ?
C5 C4 H4 119.7 ?
C4 C5 C6 119.7(3) ?
C4 C5 H5 120.2 ?
C6 C5 H5 120.2 ?
O2 C6 C5 123.6(3) ?
O2 C6 C1 115.4(3) ?
C5 C6 C1 121.0(3) ?
C8 C7 C1 129.3(3) y
C8 C7 H7 115.4 ?
C1 C7 H7 115.4 ?
C7 C8 N1 125.1(3) ?
C7 C8 C9 121.2(3) y
N1 C8 C9 113.6(3) y
O1 C9 C8 125.3(3) y
O1 C9 C10 124.5(3) ?
C8 C9 C10 110.2(3) y
C9 C10 C13 109.4(3) ?
C9 C10 C11 106.5(3) ?
C13 C10 C11 108.0(3) ?
C9 C10 H10 110.9 ?
C13 C10 H10 110.9 ?
C11 C10 H10 110.9 ?
C10 C11 C12 108.1(2) ?
C10 C11 H11A 110.1 ?
C12 C11 H11A 110.1 ?
C10 C11 H11B 110.1 ?
C12 C11 H11B 110.1 ?
H11A C11 H11B 108.4 ?
N1 C12 C11 112.1(2) ?
N1 C12 H12A 109.2 ?
C11 C12 H12A 109.2 ?
N1 C12 H12B 109.2 ?
C11 C12 H12B 109.2 ?
H12A C12 H12B 107.9 ?
C10 C13 C14 108.8(3) ?
C10 C13 H13A 109.9 ?
C14 C13 H13A 109.9 ?
C10 C13 H13B 109.9 ?
C14 C13 H13B 109.9 ?
H13A C13 H13B 108.3 ?
N1 C14 C13 111.9(3) ?
N1 C14 H14A 109.2 ?
C13 C14 H14A 109.2 ?
N1 C14 H14B 109.2 ?
C13 C14 H14B 109.2 ?
H14A C14 H14B 107.9 ?
O2 C15 H15A 109.5 ?
O2 C15 H15B 109.5 ?
H15A C15 H15B 109.5 ?
O2 C15 H15C 109.5 ?
H15A C15 H15C 109.5 ?
H15B C15 H15C 109.5 ?

loop_
_geom_bond_atom_site_label_1
_geom_bond_atom_site_label_2
_geom_bond_distance
_geom_bond_publ_flag
O1 C9 1.223(3) y
N1 C8 1.445(4) y
N1 C14 1.475(4) ?
N1 C12 1.483(4) ?
C1 C2 1.387(4) ?
C1 C6 1.403(4) ?
C1 C7 1.459(4) y
O2 C6 1.375(4) y
O2 C15 1.437(4) y
C2 C3 1.394(4) ?
C2 H2 0.9500 ?
C3 C4 1.381(5) ?
C3 H3 0.9500 ?
C4 C5 1.387(5) ?
C4 H4 0.9500 ?
C5 C6 1.388(4) ?
C5 H5 0.9500 ?
C7 C8 1.342(4) y
C7 H7 0.9500 ?
C8 C9 1.487(4) y
C9 C10 1.505(4) y
C10 C13 1.530(5) ?
C10 C11 1.534(4) ?
C10 H10 1.0000 ?
C11 C12 1.553(4) ?
C11 H11A 0.9900 ?
C11 H11B 0.9900 ?
C12 H12A 0.9900 ?
C12 H12B 0.9900 ?
C13 C14 1.546(4) ?
C13 H13A 0.9900 ?
C13 H13B 0.9900 ?
C14 H14A 0.9900 ?
C14 H14B 0.9900 ?
C15 H15A 0.9800 ?
C15 H15B 0.9800 ?
C15 H15C 0.9800 ?

loop_
_geom_torsion_atom_site_label_1
_geom_torsion_atom_site_label_2
_geom_torsion_atom_site_label_3
_geom_torsion_atom_site_label_4
_geom_torsion
_geom_torsion_publ_flag
C6 C1 C2 C3 0.5(4) ?
C7 C1 C2 C3 -175.9(3) ?
C1 C2 C3 C4 -0.8(5) ?
C2 C3 C4 C5 0.2(5) ?
C3 C4 C5 C6 0.7(5) ?
C15 O2 C6 C5 -13.4(4) y
C15 O2 C6 C1 167.9(3) ?
C4 C5 C6 O2 -179.7(3) ?
C4 C5 C6 C1 -1.1(5) ?
C2 C1 C6 O2 179.1(3) ?
C7 C1 C6 O2 -4.3(4) ?
C2 C1 C6 C5 0.4(4) ?
C7 C1 C6 C5 177.0(3) ?
C2 C1 C7 C8 -24.2(5) y
C6 C1 C7 C8 159.4(3) y
C1 C7 C8 N1 -3.3(6) ?
C1 C7 C8 C9 176.1(3) ?
C14 N1 C8 C7 118.4(3) ?
C12 N1 C8 C7 -124.6(3) ?
C14 N1 C8 C9 -61.1(3) ?
C12 N1 C8 C9 56.0(4) ?
C7 C8 C9 O1 4.6(5) y
N1 C8 C9 O1 -176.0(3) ?
C7 C8 C9 C10 -175.9(3) ?
N1 C8 C9 C10 3.6(4) ?
O1 C9 C10 C13 -125.5(3) ?
C8 C9 C10 C13 54.9(3) ?
O1 C9 C10 C11 118.0(3) ?
C8 C9 C10 C11 -61.6(3) ?
C9 C10 C11 C12 58.8(4) ?
C13 C10 C11 C12 -58.6(4) ?
C8 N1 C12 C11 -56.5(4) ?
C14 N1 C12 C11 60.2(4) ?
C10 C11 C12 N1 -1.1(4) ?
C9 C10 C13 C14 -55.2(3) ?
C11 C10 C13 C14 60.3(3) ?
C8 N1 C14 C13 58.7(3) ?
C12 N1 C14 C13 -58.7(3) ?
C10 C13 C14 N1 -1.3(3) ?

loop_
_cod_related_entry_id
_cod_related_entry_database
_cod_related_entry_code
1 ChemSpider 620576
